data_4336301
loop_
_publ_author_name
'Eran Fogler'
'Mark A. Iron'
'Jing Zhang'
'Yehoshoa Ben-David'
'Yael Diskin-Posner'
'Gregory Leitus'
'Linda J. W. Shimon'
'David Milstein'

_publ_section_title
;
 Ru(0) and Ru(II) Nitrosyl Pincer Complexes: Structure, Reactivity, and
 Catalytic Activity
;
_journal_name_full 'Inorganic Chemistry'
_journal_page_first 11469
_journal_page_last 11479
_journal_paper_doi 10.1021/ic401780p
_journal_volume 52
_journal_year 2013
_chemical_formula_moiety 'C23 H43 N2 O P2 Ru,B F4 '
_chemical_formula_sum 'C23 H43 B F4 N2 O P2 Ru'
_chemical_formula_weight 613.41
_chemical_name_systematic
; 
 ? 
;
_space_group_IT_number 2
_symmetry_cell_setting triclinic
_symmetry_space_group_name_Hall '-P 1'
_symmetry_space_group_name_H-M 'P -1'
_atom_sites_solution_hydrogens geom
_atom_sites_solution_primary direct
_atom_sites_solution_secondary difmap
_audit_creation_method SHELXL-97
_cell_angle_alpha 108.203(3)
_cell_angle_beta 102.593(3)
_cell_angle_gamma 92.010(3)
_cell_formula_units_Z 2
_cell_length_a 8.0668(5)
_cell_length_b 12.3986(7)
_cell_length_c 15.5505(8)
_cell_measurement_reflns_used 25268
_cell_measurement_temperature 270(2)
_cell_measurement_theta_max 25.68
_cell_measurement_theta_min 2.58
_cell_volume 1432.98(15)
_computing_cell_refinement 'Bruker Apex2'
_computing_data_collection 'Bruker Apex2'
_computing_data_reduction 'Bruker Apex2'
_computing_structure_refinement 'SHELXL-97 (Sheldrick, 1997)'
_computing_structure_solution 'SHELXS-97 (Sheldrick, 1990)'
_diffrn_ambient_temperature 270(2)
_diffrn_measured_fraction_theta_full 0.979
_diffrn_measured_fraction_theta_max 0.978
_diffrn_measurement_device_type 'Bruker KappaApex2 CCD'
_diffrn_measurement_method 'phi and omega scans'
_diffrn_radiation_monochromator graphite
_diffrn_radiation_source 'fine-focus sealed tube'
_diffrn_radiation_type MoK\a
_diffrn_radiation_wavelength 0.71073
_diffrn_reflns_av_R_equivalents 0.0600
_diffrn_reflns_av_sigmaI/netI 0.0498
_diffrn_reflns_limit_h_max 9
_diffrn_reflns_limit_h_min -9
_diffrn_reflns_limit_k_max 15
_diffrn_reflns_limit_k_min -15
_diffrn_reflns_limit_l_max 18
_diffrn_reflns_limit_l_min -18
_diffrn_reflns_number 25268
_diffrn_reflns_theta_full 25.50
_diffrn_reflns_theta_max 25.68
_diffrn_reflns_theta_min 2.58
_exptl_absorpt_coefficient_mu 0.703
_exptl_absorpt_correction_T_max 0.8839
_exptl_absorpt_correction_T_min 0.8439
_exptl_absorpt_correction_type multi-scan
_exptl_absorpt_process_details SADABS
_exptl_crystal_colour 'orange blue'
_exptl_crystal_density_diffrn 1.422
_exptl_crystal_description prism
_exptl_crystal_F_000 636
_exptl_crystal_size_max 0.25
_exptl_crystal_size_mid 0.20
_exptl_crystal_size_min 0.18
_refine_diff_density_max 0.994
_refine_diff_density_min -0.904
_refine_diff_density_rms 0.104
_refine_ls_extinction_method none
_refine_ls_goodness_of_fit_ref 1.068
_refine_ls_hydrogen_treatment constr
_refine_ls_matrix_type full
_refine_ls_number_parameters 368
_refine_ls_number_reflns 5327
_refine_ls_number_restraints 35
_refine_ls_restrained_S_all 1.075
_refine_ls_R_factor_all 0.0745
_refine_ls_R_factor_gt 0.0485
_refine_ls_shift/su_max 0.008
_refine_ls_shift/su_mean 0.000
_refine_ls_structure_factor_coef Fsqd
_refine_ls_weighting_details 'calc w=1/[\s^2^(Fo^2^)+(0.0658P)^2^+3.1804P] where P=(Fo^2^+2Fc^2^)/3'
_refine_ls_weighting_scheme calc
_refine_ls_wR_factor_gt 0.1251
_refine_ls_wR_factor_ref 0.1443
_reflns_number_gt 4228
_reflns_number_total 5327
_reflns_threshold_expression >2sigma(I)
_cod_data_source_file ic401780p_si_002_4.cif
_cod_data_source_block m1446
_cod_original_cell_volume 1432.98(14)
_cod_original_sg_symbol_Hall -P1
_cod_database_code 4336301

loop_
_symmetry_equiv_pos_as_xyz
'x, y, z'
'-x, -y, -z'

loop_
_atom_site_label
_atom_site_type_symbol
_atom_site_fract_x
_atom_site_fract_y
_atom_site_fract_z
_atom_site_U_iso_or_equiv
_atom_site_adp_type
_atom_site_occupancy
_atom_site_symmetry_multiplicity
_atom_site_calc_flag
_atom_site_refinement_flags
_atom_site_disorder_assembly
_atom_site_disorder_group
Ru1 Ru 0.07093(5) 0.30053(3) 0.28106(2) 0.03811(15) Uani 1 1 d . A .
P2 P 0.21745(16) 0.17137(10) 0.34370(8) 0.0367(3) Uani 1 1 d . A .
P1 P -0.04795(18) 0.40566(11) 0.18521(8) 0.0428(3) Uani 1 1 d . . .
N1 N 0.1700(6) 0.2151(4) 0.1637(3) 0.0453(10) Uani 1 1 d . . .
C1 C 0.3400(8) 0.1122(6) 0.2569(4) 0.0601(15) Uani 1 1 d . . .
H1B H 0.4557 0.1504 0.2799 0.072 Uiso 1 1 calc R A .
H1C H 0.3460 0.0317 0.2487 0.072 Uiso 1 1 calc R . .
C2 C 0.2626(7) 0.1253(4) 0.1636(3) 0.0461(12) Uani 1 1 d . A .
C3 C 0.3007(8) 0.0570(5) 0.0840(4) 0.0564(14) Uani 1 1 d . . .
H3 H 0.3596 -0.0059 0.0851 0.068 Uiso 1 1 calc R A .
C4 C 0.2521(9) 0.0814(5) 0.0034(4) 0.0649(17) Uani 1 1 d . A .
H4 H 0.2769 0.0353 -0.0511 0.078 Uiso 1 1 calc R . .
C5 C 0.1666(9) 0.1740(5) 0.0035(4) 0.0654(17) Uani 1 1 d . . .
H5 H 0.1366 0.1932 -0.0506 0.078 Uiso 1 1 calc R A .
C6 C 0.1245(8) 0.2391(5) 0.0828(3) 0.0564(15) Uani 1 1 d . A .
C7A C 0.064(4) 0.3513(16) 0.0864(9) 0.059(5) Uani 0.68(5) 1 d P A 2
H7A1 H -0.0147 0.3443 0.0275 0.071 Uiso 0.68(5) 1 calc PR A 2
H7A2 H 0.1603 0.4060 0.0954 0.071 Uiso 0.68(5) 1 calc PR A 2
C7B C -0.031(8) 0.321(4) 0.077(2) 0.072(10) Uani 0.32(5) 1 d P A 1
H7B1 H -0.1386 0.2726 0.0449 0.086 Uiso 0.32(5) 1 calc PR A 1
H7B2 H -0.0121 0.3688 0.0408 0.086 Uiso 0.32(5) 1 calc PR A 1
C8 C 0.3894(8) 0.2353(5) 0.4534(4) 0.0632(16) Uani 1 1 d D . .
C9 C 0.5210(9) 0.1550(6) 0.4715(5) 0.0752(19) Uani 1 1 d . A .
H9A H 0.5383 0.1067 0.4132 0.113 Uiso 1 1 calc RD . .
H9B H 0.4806 0.1087 0.5036 0.113 Uiso 1 1 calc R . .
H9C H 0.6271 0.1989 0.5092 0.113 Uiso 1 1 calc R . .
C10A C 0.327(13) 0.344(7) 0.509(5) 0.114(5) Uani 0.102(15) 1 d PD A 1
H10A H 0.2775 0.3839 0.4674 0.172 Uiso 0.102(15) 1 calc PR A 1
H10B H 0.4210 0.3914 0.5558 0.172 Uiso 0.102(15) 1 calc PR A 1
H10C H 0.2418 0.3239 0.5376 0.172 Uiso 0.102(15) 1 calc PR A 1
C11A C 0.488(10) 0.274(8) 0.392(5) 0.116(5) Uani 0.102(15) 1 d PD A 1
H11A H 0.6046 0.3043 0.4283 0.174 Uiso 0.10 1 d P A 1
H11B H 0.4350 0.3340 0.3734 0.174 Uiso 0.10 1 d P A 1
H11C H 0.4926 0.2117 0.3386 0.174 Uiso 0.10 1 d PD A 1
C10B C 0.3050(13) 0.2708(12) 0.5369(5) 0.114(5) Uani 0.898(15) 1 d PD A 2
H10D H 0.2401 0.2053 0.5384 0.172 Uiso 0.898(15) 1 calc PR A 2
H10E H 0.2305 0.3279 0.5304 0.172 Uiso 0.898(15) 1 calc PR A 2
H10F H 0.3920 0.3012 0.5939 0.172 Uiso 0.898(15) 1 calc PR A 2
C11B C 0.4759(14) 0.3428(9) 0.4493(9) 0.116(5) Uani 0.898(15) 1 d PD A 2
H11D H 0.5644 0.3762 0.5053 0.174 Uiso 0.90 1 d P A 2
H11E H 0.3935 0.3955 0.4441 0.174 Uiso 0.90 1 d P A 2
H11F H 0.5251 0.3244 0.3963 0.174 Uiso 0.90 1 d P A 2
C13 C -0.0527(12) 0.0903(9) 0.3956(9) 0.131(4) Uani 1 1 d . A .
H13A H -0.1251 0.0257 0.3930 0.197 Uiso 1 1 calc R . .
H13B H -0.1199 0.1379 0.3671 0.197 Uiso 1 1 calc R . .
H13C H 0.0002 0.1332 0.4595 0.197 Uiso 1 1 calc R . .
C12 C 0.0810(8) 0.0501(5) 0.3451(5) 0.0630(16) Uani 1 1 d . . .
C14 C 0.1734(10) -0.0372(6) 0.3813(5) 0.080(2) Uani 1 1 d . A .
H14A H 0.2216 -0.0039 0.4472 0.119 Uiso 1 1 calc R . .
H14B H 0.2631 -0.0602 0.3501 0.119 Uiso 1 1 calc R . .
H14C H 0.0941 -0.1026 0.3697 0.119 Uiso 1 1 calc R . .
C15 C -0.0058(12) -0.0135(7) 0.2383(6) 0.107(3) Uani 1 1 d . A .
H15A H 0.0808 -0.0401 0.2055 0.161 Uiso 1 1 calc R . .
H15B H -0.0674 0.0383 0.2123 0.161 Uiso 1 1 calc R . .
H15C H -0.0833 -0.0774 0.2323 0.161 Uiso 1 1 calc R . .
C16 C 0.0313(8) 0.5601(5) 0.2254(4) 0.0660(17) Uani 1 1 d D A .
C17A C 0.046(4) 0.623(2) 0.3259(11) 0.080(3) Uiso 0.310(12) 1 d PD A 1
H17A H 0.1126 0.6957 0.3435 0.120 Uiso 0.310(12) 1 calc PR A 1
H17B H 0.1000 0.5794 0.3630 0.120 Uiso 0.310(12) 1 calc PR A 1
H17C H -0.0664 0.6353 0.3361 0.120 Uiso 0.310(12) 1 calc PR A 1
C19A C 0.216(2) 0.533(2) 0.220(2) 0.139(8) Uani 0.310(12) 1 d PD A 1
H19A H 0.2105 0.4734 0.1588 0.209 Uiso 0.31 1 d P A 1
H19B H 0.2680 0.5049 0.2675 0.209 Uiso 0.31 1 d P A 1
H19C H 0.2829 0.5992 0.2211 0.209 Uiso 0.31 1 d P A 1
C17B C -0.0738(16) 0.6203(10) 0.2990(8) 0.080(3) Uiso 0.690(12) 1 d PD A 2
H17D H -0.1940 0.6031 0.2702 0.120 Uiso 0.690(12) 1 calc PR A 2
H17E H -0.0435 0.7015 0.3202 0.120 Uiso 0.690(12) 1 calc PR A 2
H17F H -0.0476 0.5928 0.3511 0.120 Uiso 0.690(12) 1 calc PR A 2
C19B C 0.2164(17) 0.5834(13) 0.2771(12) 0.139(8) Uani 0.690(12) 1 d PD A 2
H19D H 0.2851 0.5432 0.2351 0.209 Uiso 0.69 1 d P A 2
H19E H 0.2323 0.5536 0.3284 0.209 Uiso 0.69 1 d P A 2
H19F H 0.2529 0.6623 0.2990 0.209 Uiso 0.69 1 d P A 2
C18 C -0.0070(10) 0.6165(6) 0.1509(5) 0.0740(19) Uani 1 1 d . . .
H18A H 0.0580 0.6903 0.1732 0.111 Uiso 1 1 calc R A .
H18B H -0.1267 0.6249 0.1364 0.111 Uiso 1 1 calc R . .
H18C H 0.0235 0.5699 0.0957 0.111 Uiso 1 1 calc R . .
C20 C -0.2816(11) 0.3703(7) 0.1351(7) 0.105(3) Uani 1 1 d D A .
C21 C -0.3601(11) 0.4286(7) 0.0664(6) 0.103(3) Uani 1 1 d . . .
H21A H -0.4778 0.3984 0.0395 0.155 Uiso 1 1 calc R A .
H21B H -0.2995 0.4152 0.0179 0.155 Uiso 1 1 calc R . .
H21C H -0.3527 0.5093 0.0981 0.155 Uiso 1 1 calc R . .
C22A C -0.383(2) 0.365(2) 0.2013(13) 0.063(5) Uiso 0.343(12) 1 d PD A 1
H22A H -0.3537 0.3210 0.2371 0.095 Uiso 0.34 1 d P A 1
H22B H -0.5074 0.3525 0.1716 0.095 Uiso 0.34 1 d P A 1
H22C H -0.3758 0.4494 0.2484 0.095 Uiso 0.34 1 d P A 1
C23A C -0.374(3) 0.271(2) 0.144(2) 0.109(4) Uiso 0.343(12) 1 d PD A 1
H23A H -0.4943 0.2774 0.1316 0.163 Uiso 0.343(12) 1 calc PR A 1
H23B H -0.3348 0.2682 0.2063 0.163 Uiso 0.343(12) 1 calc PR A 1
H23C H -0.3524 0.2018 0.1003 0.163 Uiso 0.343(12) 1 calc PR A 1
C22B C -0.355(3) 0.431(2) 0.2191(13) 0.166(9) Uiso 0.657(12) 1 d PD A 2
H22D H -0.3217 0.5120 0.2389 0.249 Uiso 0.657(12) 1 calc PR A 2
H22E H -0.3122 0.4029 0.2694 0.249 Uiso 0.657(12) 1 calc PR A 2
H22F H -0.4777 0.4171 0.2011 0.249 Uiso 0.657(12) 1 calc PR A 2
C23B C -0.289(2) 0.2453(8) 0.0825(10) 0.109(4) Uiso 0.657(12) 1 d PD A 2
H23D H -0.4061 0.2134 0.0566 0.163 Uiso 0.66 1 d P A 2
H23E H -0.2340 0.2068 0.1239 0.163 Uiso 0.66 1 d P A 2
H23F H -0.2315 0.2358 0.0330 0.163 Uiso 0.66 1 d P A 2
N2 N -0.0225(6) 0.3585(4) 0.3712(3) 0.0533(11) Uani 1 1 d . . .
O1 O -0.0924(7) 0.3928(5) 0.4302(3) 0.0952(17) Uani 1 1 d . A .
B1 B 0.5093(13) 0.8109(6) 0.1920(6) 0.086(3) Uani 1 1 d D . .
F1 F 0.3385(8) 0.8043(6) 0.1572(6) 0.165(3) Uani 1 1 d . . .
F2A F 0.493(7) 0.857(4) 0.2809(15) 0.15(2) Uani 0.25 1 d PD . .
F2B F 0.559(3) 0.8682(17) 0.2846(7) 0.178(7) Uani 0.75 1 d PD . .
F3A F 0.616(2) 0.7344(16) 0.1561(14) 0.098(5) Uiso 0.30 1 d PD . .
F3C F 0.593(4) 0.725(2) 0.205(2) 0.113(9) Uiso 0.20 1 d PD . .
F3B F 0.502(2) 0.6938(10) 0.1745(10) 0.136(5) Uiso 0.50 1 d PD . .
F4A F 0.556(4) 0.910(2) 0.179(3) 0.137(19) Uani 0.25 1 d PD . .
F4C F 0.564(4) 0.8541(19) 0.1339(13) 0.069(8) Uiso 0.25 1 d PD . .
F4B F 0.581(3) 0.894(3) 0.167(2) 0.081(10) Uani 0.25 1 d PD . .
F4D F 0.626(3) 0.790(3) 0.140(2) 0.136(10) Uiso 0.25 1 d PD . .

loop_
_atom_site_aniso_label
_atom_site_aniso_U_11
_atom_site_aniso_U_22
_atom_site_aniso_U_33
_atom_site_aniso_U_23
_atom_site_aniso_U_13
_atom_site_aniso_U_12
Ru1 0.0511(3) 0.0372(2) 0.0320(2) 0.01677(16) 0.01221(17) 0.01804(18)
P2 0.0472(7) 0.0349(6) 0.0334(6) 0.0175(5) 0.0106(5) 0.0136(6)
P1 0.0575(8) 0.0356(7) 0.0365(6) 0.0167(5) 0.0047(6) 0.0148(6)
N1 0.066(3) 0.042(2) 0.037(2) 0.0202(18) 0.019(2) 0.021(2)
C1 0.071(4) 0.070(4) 0.056(3) 0.034(3) 0.026(3) 0.039(3)
C2 0.061(3) 0.044(3) 0.044(3) 0.021(2) 0.022(2) 0.021(3)
C3 0.073(4) 0.049(3) 0.051(3) 0.016(2) 0.023(3) 0.023(3)
C4 0.096(5) 0.061(4) 0.039(3) 0.011(3) 0.025(3) 0.023(3)
C5 0.103(5) 0.060(4) 0.035(3) 0.018(3) 0.016(3) 0.022(4)
C6 0.091(4) 0.050(3) 0.035(3) 0.020(2) 0.017(3) 0.024(3)
C7A 0.094(13) 0.067(8) 0.037(5) 0.031(5) 0.030(7) 0.045(8)
C7B 0.08(2) 0.09(2) 0.066(15) 0.052(15) 0.028(17) 0.043(19)
C8 0.058(4) 0.063(4) 0.061(4) 0.022(3) -0.004(3) 0.015(3)
C9 0.069(4) 0.082(5) 0.072(4) 0.032(4) -0.002(3) 0.028(4)
C10A 0.107(7) 0.160(11) 0.038(4) -0.005(5) -0.010(4) 0.047(7)
C11A 0.106(7) 0.061(6) 0.142(10) 0.033(6) -0.045(7) -0.012(6)
C10B 0.107(7) 0.160(11) 0.038(4) -0.005(5) -0.010(4) 0.047(7)
C11B 0.106(7) 0.061(6) 0.142(10) 0.033(6) -0.045(7) -0.012(6)
C13 0.112(7) 0.121(8) 0.241(13) 0.122(9) 0.108(8) 0.041(6)
C12 0.061(4) 0.056(4) 0.077(4) 0.038(3) 0.003(3) -0.002(3)
C14 0.112(6) 0.052(4) 0.093(5) 0.047(4) 0.027(4) 0.012(4)
C15 0.115(7) 0.088(6) 0.096(6) 0.038(5) -0.024(5) -0.034(5)
C16 0.084(5) 0.050(3) 0.065(4) 0.034(3) 0.001(3) -0.006(3)
C19A 0.135(9) 0.091(11) 0.145(14) 0.076(10) -0.100(11) -0.083(9)
C19B 0.135(9) 0.091(11) 0.145(14) 0.076(10) -0.100(11) -0.083(9)
C18 0.097(5) 0.058(4) 0.083(5) 0.047(4) 0.020(4) 0.017(4)
C20 0.091(6) 0.082(6) 0.126(7) 0.058(5) -0.040(5) 0.001(5)
C21 0.088(5) 0.089(6) 0.115(7) 0.054(5) -0.041(5) 0.010(5)
N2 0.057(3) 0.059(3) 0.047(2) 0.018(2) 0.017(2) 0.017(2)
O1 0.113(4) 0.115(4) 0.074(3) 0.028(3) 0.057(3) 0.050(3)
B1 0.106(7) 0.064(5) 0.099(7) 0.026(5) 0.041(6) 0.049(5)
F1 0.098(4) 0.137(5) 0.255(9) 0.060(6) 0.037(5) 0.014(4)
F2A 0.20(4) 0.18(4) 0.14(3) 0.11(3) 0.11(3) 0.14(4)
F2B 0.193(16) 0.212(14) 0.103(9) 0.007(8) 0.053(7) -0.004(10)
F4A 0.15(3) 0.088(19) 0.20(4) 0.06(2) 0.07(2) 0.09(2)
F4B 0.057(12) 0.14(3) 0.053(12) 0.047(16) 0.007(10) -0.049(15)

loop_
_atom_type_symbol
_atom_type_description
_atom_type_scat_dispersion_real
_atom_type_scat_dispersion_imag
_atom_type_scat_source
C C 0.0033 0.0016 'International Tables Vol C Tables 4.2.6.8 and 6.1.1.4'
H H 0.0000 0.0000 'International Tables Vol C Tables 4.2.6.8 and 6.1.1.4'
N N 0.0061 0.0033 'International Tables Vol C Tables 4.2.6.8 and 6.1.1.4'
O O 0.0106 0.0060 'International Tables Vol C Tables 4.2.6.8 and 6.1.1.4'
B B 0.0013 0.0007 'International Tables Vol C Tables 4.2.6.8 and 6.1.1.4'
F F 0.0171 0.0103 'International Tables Vol C Tables 4.2.6.8 and 6.1.1.4'
P P 0.1023 0.0942 'International Tables Vol C Tables 4.2.6.8 and 6.1.1.4'
Ru Ru -1.2594 0.8363 'International Tables Vol C Tables 4.2.6.8 and 6.1.1.4'

loop_
_geom_angle_atom_site_label_1
_geom_angle_atom_site_label_2
_geom_angle_atom_site_label_3
_geom_angle
N2 Ru1 N1 174.8(2)
N2 Ru1 P2 96.69(15)
N1 Ru1 P2 82.44(11)
N2 Ru1 P1 98.00(16)
N1 Ru1 P1 82.81(11)
P2 Ru1 P1 165.24(5)
C1 P2 C12 106.3(3)
C1 P2 C8 102.4(3)
C12 P2 C8 113.6(3)
C1 P2 Ru1 100.73(17)
C12 P2 Ru1 115.0(2)
C8 P2 Ru1 116.4(2)
C7B P1 C20 85(2)
C7B P1 C16 119(2)
C20 P1 C16 115.4(3)
C20 P1 C7A 108.0(10)
C16 P1 C7A 99.4(8)
C7B P1 Ru1 102.1(9)
C20 P1 Ru1 114.5(3)
C16 P1 Ru1 116.70(19)
C7A P1 Ru1 99.9(4)
C6 N1 C2 117.6(4)
C6 N1 Ru1 120.9(3)
C2 N1 Ru1 121.0(3)
C2 C1 P2 112.7(4)
C2 C1 H1B 109.1
P2 C1 H1B 109.1
C2 C1 H1C 109.1
P2 C1 H1C 109.1
H1B C1 H1C 107.8
N1 C2 C3 121.7(5)
N1 C2 C1 117.2(4)
C3 C2 C1 120.6(5)
C4 C3 C2 119.8(5)
C4 C3 H3 120.1
C2 C3 H3 120.1
C3 C4 C5 119.1(5)
C3 C4 H4 120.4
C5 C4 H4 120.4
C4 C5 C6 120.3(5)
C4 C5 H5 119.8
C6 C5 H5 119.8
N1 C6 C5 121.4(5)
N1 C6 C7A 118.5(6)
C5 C6 C7A 118.7(6)
N1 C6 C7B 115.2(13)
C5 C6 C7B 120.6(11)
C6 C7A P1 111.1(9)
C6 C7A H7A1 109.4
P1 C7A H7A1 109.4
C6 C7A H7A2 109.4
P1 C7A H7A2 109.4
H7A1 C7A H7A2 108.0
C6 C7B P1 112.7(19)
C6 C7B H7B1 109.1
P1 C7B H7B1 109.1
C6 C7B H7B2 109.1
P1 C7B H7B2 109.1
H7B1 C7B H7B2 107.8
C11B C8 C10A 67(5)
C11B C8 C9 110.3(6)
C10A C8 C9 138(3)
C10A C8 C11A 105(6)
C9 C8 C11A 91(4)
C11B C8 C10B 107.2(8)
C9 C8 C10B 108.0(6)
C11A C8 C10B 147(4)
C11B C8 P2 108.5(5)
C10A C8 P2 106(3)
C9 C8 P2 114.1(5)
C11A C8 P2 86(3)
C10B C8 P2 108.5(5)
C8 C9 H9A 109.5
C8 C9 H9B 109.5
H9A C9 H9B 109.5
C8 C9 H9C 109.5
H9A C9 H9C 109.5
H9B C9 H9C 109.5
C8 C10A H10A 109.5
C8 C10A H10B 109.5
C8 C10A H10C 109.5
C8 C10A H11E 83.9
H10A C10A H11E 45.5
H10B C10A H11E 84.3
H10C C10A H11E 155.0
C8 C11A H11A 109.0
C8 C11A H11B 109.7
H11A C11A H11B 108.0
C8 C11A H11C 110.7
H11A C11A H11C 109.2
H11B C11A H11C 110.2
C8 C11A H11F 131.7
H11A C11A H11F 56.1
H11B C11A H11F 52.5
H11C C11A H11F 117.6
C8 C10B H10D 109.5
C8 C10B H10E 109.5
H10D C10B H10E 109.5
C8 C10B H10F 109.5
H10D C10B H10F 109.5
H10E C10B H10F 109.5
C8 C11B H11A 98.2
C8 C11B H11B 103.0
H11A C11B H11B 83.7
C8 C11B H11D 109.1
H11A C11B H11D 76.2
H11B C11B H11D 144.0
C8 C11B H11E 109.3
H11A C11B H11E 147.2
H11B C11B H11E 73.2
H11D C11B H11E 109.7
C8 C11B H11F 109.4
H11D C11B H11F 109.5
H11E C11B H11F 109.8
C12 C13 H13A 109.5
C12 C13 H13B 109.5
H13A C13 H13B 109.5
C12 C13 H13C 109.5
H13A C13 H13C 109.5
H13B C13 H13C 109.5
C13 C12 C14 110.0(6)
C13 C12 C15 109.4(7)
C14 C12 C15 106.4(6)
C13 C12 P2 111.0(5)
C14 C12 P2 115.9(5)
C15 C12 P2 103.6(4)
C12 C14 H14A 109.5
C12 C14 H14B 109.5
H14A C14 H14B 109.5
C12 C14 H14C 109.5
H14A C14 H14C 109.5
H14B C14 H14C 109.5
C12 C15 H15A 109.5
C12 C15 H15B 109.5
H15A C15 H15B 109.5
C12 C15 H15C 109.5
H15A C15 H15C 109.5
H15B C15 H15C 109.5
C17A C16 C19B 70.5(13)
C17A C16 C18 122.7(11)
C19B C16 C18 112.3(7)
C17A C16 C19A 104.6(15)
C18 C16 C19A 99.2(13)
C19B C16 C17B 106.4(10)
C18 C16 C17B 105.2(6)
C19A C16 C17B 140.7(13)
C17A C16 P1 115.7(10)
C19B C16 P1 112.1(6)
C18 C16 P1 114.8(5)
C19A C16 P1 91.6(11)
C17B C16 P1 105.1(6)
C16 C17A H17A 109.5
C16 C17A H17B 109.5
C16 C17A H17C 109.5
C16 C19A H19A 108.7
C16 C19A H19B 112.0
H19A C19A H19B 108.6
C16 C19A H19C 110.1
H19A C19A H19C 106.2
H19B C19A H19C 111.1
C16 C19A H19D 148.5
H19A C19A H19D 102.4
H19B C19A H19D 60.6
H19C C19A H19D 54.9
C16 C17B H17D 109.5
C16 C17B H17E 109.5
H17D C17B H17E 109.5
C16 C17B H17F 109.5
H17D C17B H17F 109.5
H17E C17B H17F 109.5
C16 C19B H19B 108.4
C16 C19B H19C 101.8
H19B C19B H19C 89.2
C16 C19B H19D 109.0
H19B C19B H19D 47.5
C16 C19B H19E 109.4
H19B C19B H19E 63.0
H19C C19B H19E 143.2
H19D C19B H19E 107.6
C16 C19B H19F 110.8
H19B C19B H19F 139.8
H19C C19B H19F 74.6
H19D C19B H19F 109.5
H19E C19B H19F 110.5
C16 C18 H18A 109.5
C16 C18 H18B 109.5
H18A C18 H18B 109.5
C16 C18 H18C 109.5
H18A C18 H18C 109.5
H18B C18 H18C 109.5
C22A C20 C23A 49.8(14)
C22A C20 C23B 100.0(12)
C23A C20 C23B 50.2(12)
C22A C20 C21 114.6(11)
C23A C20 C21 121.8(13)
C23B C20 C21 108.0(9)
C23A C20 C22B 80.3(16)
C23B C20 C22B 130.3(13)
C21 C20 C22B 100.9(11)
C22A C20 P1 115.2(10)
C23A C20 P1 120.5(12)
C23B C20 P1 100.2(8)
C21 C20 P1 116.0(6)
C22B C20 P1 102.3(10)
C20 C21 H21A 109.5
C20 C21 H21B 109.5
H21A C21 H21B 109.5
C20 C21 H21C 109.5
H21A C21 H21C 109.5
H21B C21 H21C 109.5
C20 C22A H22A 119.4
C20 C22A H22B 111.4
H22A C22A H22B 112.1
C20 C22A H22C 107.2
H22A C22A H22C 105.7
H22B C22A H22C 98.6
C20 C23A H22A 92.7
C20 C23A H22B 85.3
H22A C23A H22B 65.2
C20 C23A H23A 109.5
C20 C23A H23B 109.5
C20 C23A H23C 109.5
C20 C23A H23D 94.3
H22A C23A H23D 172.8
H22B C23A H23D 114.1
H23A C23A H23D 84.1
H23B C23A H23D 145.6
C20 C23A H23E 88.6
H22A C23A H23E 111.4
H22B C23A H23E 172.8
H23A C23A H23E 149.7
H23B C23A H23E 85.6
H23D C23A H23E 70.1
C20 C22B H22A 85.4
C20 C22B H22B 86.5
H22A C22B H22B 64.9
C20 C22B H22C 174.5
H22A C22B H22C 90.3
H22B C22B H22C 94.8
C20 C22B H22D 109.5
C20 C22B H22E 109.5
H22D C22B H22E 109.5
C20 C22B H22F 109.5
H22D C22B H22F 109.5
H22E C22B H22F 109.5
C20 C23B H23D 109.4
C20 C23B H23E 109.7
H23D C23B H23E 109.5
C20 C23B H23F 109.4
H23D C23B H23F 109.4
H23E C23B H23F 109.4
O1 N2 Ru1 176.4(5)
F4C B1 F3C 113(2)
F3C B1 F4D 70(2)
F4C B1 F2B 118.9(15)
F3C B1 F2B 89.7(18)
F4D B1 F2B 120.3(18)
F4C B1 F1 99.1(15)
F3C B1 F1 125.2(17)
F4D B1 F1 124.7(16)
F2B B1 F1 113.0(11)
F3C B1 F4B 122(2)
F4D B1 F4B 58(2)
F2B B1 F4B 94.6(18)
F1 B1 F4B 105.8(12)
F4C B1 F2A 133(2)
F3C B1 F2A 97(2)
F4D B1 F2A 143(3)
F1 B1 F2A 92(2)
F4B B1 F2A 108(3)
F3C B1 F4A 134(2)
F4D B1 F4A 72(2)
F2B B1 F4A 87(2)
F1 B1 F4A 98.2(16)
F2A B1 F4A 98(3)
F4C B1 F3A 76.6(15)
F2B B1 F3A 116.0(14)
F1 B1 F3A 125.8(11)
F4B B1 F3A 92(2)
F2A B1 F3A 130.8(18)
F4A B1 F3A 105.9(16)
F4C B1 F3B 118.7(13)
F4D B1 F3B 82.6(18)
F2B B1 F3B 110.9(13)
F1 B1 F3B 92.0(9)
F4B B1 F3B 140(2)
F2A B1 F3B 106(2)
F4A B1 F3B 153.9(17)
F3A B1 F3B 49.8(10)
F2B F2A B1 78(2)
F2A F2B B1 80(3)
F4D F3A F3C 133(4)
F4D F3A F3B 131(3)
F4D F3A B1 70.7(19)
F3C F3A B1 68.5(17)
F3B F3A B1 65.7(9)
F3C F3A F4C 117(2)
F3B F3A F4C 109.4(14)
B1 F3A F4C 50.3(10)
F3B F3C F3A 89(4)
F3B F3C B1 77(2)
F3A F3C B1 74.2(18)
F3B F3C F4D 96(3)
B1 F3C F4D 55.4(12)
F3C F3B F3A 48(2)
F3C F3B B1 69.0(18)
F3A F3B B1 64.5(9)
F4C F4A B1 69.3(17)
B1 F4A F4D 53.5(12)
F4B F4C F4D 114(5)
F4A F4C F4D 124(4)
F4B F4C B1 81(2)
F4A F4C B1 75(2)
F4D F4C B1 70.0(14)
F4B F4C F3A 112(4)
F4A F4C F3A 118(3)
B1 F4C F3A 53.0(10)
F4C F4B B1 74(3)
F4D F4B B1 60.5(16)
F3A F4D F4C 140(3)
F3A F4D F4B 134(3)
F3A F4D B1 74.5(19)
F4C F4D B1 67.5(13)
F4B F4D B1 61.4(14)
F4C F4D F3C 121.9(17)
F4B F4D F3C 110.8(18)
B1 F4D F3C 54.4(11)
F3A F4D F4A 128(3)
B1 F4D F4A 54.6(13)
F3C F4D F4A 104.6(18)

loop_
_geom_bond_atom_site_label_1
_geom_bond_atom_site_label_2
_geom_bond_distance
Ru1 N2 1.708(4)
Ru1 N1 2.139(4)
Ru1 P2 2.3486(12)
Ru1 P1 2.3492(12)
P2 C1 1.830(5)
P2 C12 1.840(6)
P2 C8 1.873(6)
P1 C7B 1.72(3)
P1 C20 1.855(8)
P1 C16 1.860(6)
P1 C7A 1.905(15)
N1 C6 1.358(6)
N1 C2 1.362(6)
C1 C2 1.511(7)
C1 H1B 0.9700
C1 H1C 0.9700
C2 C3 1.368(7)
C3 C4 1.359(8)
C3 H3 0.9300
C4 C5 1.360(8)
C4 H4 0.9300
C5 C6 1.366(7)
C5 H5 0.9300
C6 C7A 1.480(13)
C6 C7B 1.65(4)
C7A H7A1 0.9700
C7A H7A2 0.9700
C7B H7B1 0.9700
C7B H7B2 0.9700
C8 C11B 1.508(10)
C8 C10A 1.522(19)
C8 C9 1.523(8)
C8 C11A 1.539(19)
C8 C10B 1.548(10)
C9 H9A 0.9600
C9 H9B 0.9600
C9 H9C 0.9600
C10A H10A 0.9600
C10A H10B 0.9600
C10A H10C 0.9600
C11A H11A 0.9748
C11A H11B 0.9629
C11A H11C 0.9489
C11A H11F 0.6594
C10B H10D 0.9600
C10B H10E 0.9600
C10B H10F 0.9600
C11B H11A 1.2237
C11B H11B 1.1231
C11B H11D 0.9603
C11B H11E 0.9574
C11B H11F 0.9591
C13 C12 1.481(10)
C13 H13A 0.9600
C13 H13B 0.9600
C13 H13C 0.9600
C12 C14 1.517(8)
C12 C15 1.583(10)
C14 H14A 0.9600
C14 H14B 0.9600
C14 H14C 0.9600
C15 H15A 0.9600
C15 H15B 0.9600
C15 H15C 0.9600
C16 C17A 1.491(15)
C16 C19B 1.503(11)
C16 C18 1.514(8)
C16 C19A 1.551(17)
C16 C17B 1.588(10)
C17A H17A 0.9600
C17A H17B 0.9600
C17A H17C 0.9600
C19A H19A 0.9944
C19A H19B 0.9356
C19A H19C 0.9658
C19A H19D 0.5523
C17B H17D 0.9600
C17B H17E 0.9600
C17B H17F 0.9600
C19B H19B 1.0526
C19B H19C 1.1772
C19B H19D 0.9771
C19B H19E 0.9660
C19B H19F 0.9423
C18 H18A 0.9600
C18 H18B 0.9600
C18 H18C 0.9600
C20 C22A 1.462(16)
C20 C23A 1.479(18)
C20 C23B 1.5009(10)
C20 C21 1.512(10)
C20 C22B 1.544(16)
C21 H21A 0.9600
C21 H21B 0.9600
C21 H21C 0.9600
C22A H22A 0.8920
C22A H22B 0.9967
C22A H22C 1.0600
C23A H23A 0.9600
C23A H23B 0.9600
C23A H23C 0.9600
C23A H23D 1.2852
C22B H22C 0.5080
C22B H22D 0.9600
C22B H22E 0.9600
C22B H22F 0.9600
C23B H23D 0.9593
C23B H23E 0.9603
C23B H23F 0.9610
N2 O1 1.157(6)
B1 F4C 1.325(18)
B1 F3C 1.33(2)
B1 F4D 1.35(2)
B1 F2B 1.352(12)
B1 F1 1.355(12)
B1 F4B 1.360(14)
B1 F2A 1.360(16)
B1 F4A 1.366(15)
B1 F3A 1.375(13)
B1 F3B 1.388(11)
F2A F2B 0.53(7)
F3A F4D 0.81(3)
F3A F3C 0.87(3)
F3A F3B 1.16(2)
F3A F4C 1.67(3)
F3C F3B 0.79(3)
F3C F4D 1.54(4)
F4A F4C 0.83(4)
F4A F4D 1.59(4)
F4C F4B 0.58(4)
F4C F4D 0.97(4)
F4B F4D 1.31(5)

loop_
_geom_torsion_atom_site_label_1
_geom_torsion_atom_site_label_2
_geom_torsion_atom_site_label_3
_geom_torsion_atom_site_label_4
_geom_torsion
N2 Ru1 P2 C1 -175.0(3)
N1 Ru1 P2 C1 10.2(3)
P1 Ru1 P2 C1 10.3(3)
N2 Ru1 P2 C12 71.2(3)
N1 Ru1 P2 C12 -103.7(3)
P1 Ru1 P2 C12 -103.5(3)
N2 Ru1 P2 C8 -65.2(3)
N1 Ru1 P2 C8 120.0(3)
P1 Ru1 P2 C8 120.1(3)
N2 Ru1 P1 C7B -158(3)
N1 Ru1 P1 C7B 17(3)
P2 Ru1 P1 C7B 17(3)
N2 Ru1 P1 C20 -68.5(4)
N1 Ru1 P1 C20 106.3(4)
P2 Ru1 P1 C20 106.2(4)
N2 Ru1 P1 C16 70.6(3)
N1 Ru1 P1 C16 -114.6(3)
P2 Ru1 P1 C16 -114.7(3)
N2 Ru1 P1 C7A 176.4(10)
N1 Ru1 P1 C7A -8.8(10)
P2 Ru1 P1 C7A -8.9(10)
P2 Ru1 N1 C6 174.4(5)
P1 Ru1 N1 C6 -5.6(4)
P2 Ru1 N1 C2 2.9(4)
P1 Ru1 N1 C2 -177.1(4)
C12 P2 C1 C2 98.0(5)
C8 P2 C1 C2 -142.5(5)
Ru1 P2 C1 C2 -22.2(5)
C6 N1 C2 C3 -3.7(8)
Ru1 N1 C2 C3 168.1(4)
C6 N1 C2 C1 169.1(5)
Ru1 N1 C2 C1 -19.0(7)
P2 C1 C2 N1 28.0(7)
P2 C1 C2 C3 -159.0(5)
N1 C2 C3 C4 2.9(9)
C1 C2 C3 C4 -169.7(6)
C2 C3 C4 C5 0.3(10)
C3 C4 C5 C6 -2.5(11)
C2 N1 C6 C5 1.5(9)
Ru1 N1 C6 C5 -170.4(5)
C2 N1 C6 C7A -164.6(15)
Ru1 N1 C6 C7A 23.5(16)
C2 N1 C6 C7B 163(3)
Ru1 N1 C6 C7B -9(3)
C4 C5 C6 N1 1.6(11)
C4 C5 C6 C7A 167.7(16)
C4 C5 C6 C7B -158(3)
N1 C6 C7A P1 -30(2)
C5 C6 C7A P1 163.1(9)
C7B C6 C7A P1 61(2)
C7B P1 C7A C6 -75(3)
C20 P1 C7A C6 -97.9(16)
C16 P1 C7A C6 141.4(16)
Ru1 P1 C7A C6 22.0(18)
N1 C6 C7B P1 25(5)
C5 C6 C7B P1 -174(2)
C7A C6 C7B P1 -79(4)
C20 P1 C7B C6 -140(4)
C16 P1 C7B C6 104(3)
C7A P1 C7B C6 62(3)
Ru1 P1 C7B C6 -26(4)
C1 P2 C8 C11B 73.5(7)
C12 P2 C8 C11B -172.2(7)
Ru1 P2 C8 C11B -35.2(7)
C1 P2 C8 C10A 144(5)
C12 P2 C8 C10A -102(5)
Ru1 P2 C8 C10A 35(5)
C1 P2 C8 C9 -49.9(5)
C12 P2 C8 C9 64.4(6)
Ru1 P2 C8 C9 -158.6(4)
C1 P2 C8 C11A 40(4)
C12 P2 C8 C11A 154(4)
Ru1 P2 C8 C11A -69(4)
C1 P2 C8 C10B -170.3(7)
C12 P2 C8 C10B -56.1(7)
Ru1 P2 C8 C10B 80.9(7)
C1 P2 C12 C13 -166.5(6)
C8 P2 C12 C13 81.6(6)
Ru1 P2 C12 C13 -56.0(6)
C1 P2 C12 C14 67.0(6)
C8 P2 C12 C14 -44.9(6)
Ru1 P2 C12 C14 177.5(4)
C1 P2 C12 C15 -49.2(5)
C8 P2 C12 C15 -161.1(5)
Ru1 P2 C12 C15 61.4(5)
C7B P1 C16 C17A -168(2)
C20 P1 C16 C17A 93.7(14)
C7A P1 C16 C17A -151.2(15)
Ru1 P1 C16 C17A -45.1(13)
C7B P1 C16 C19B -90(2)
C20 P1 C16 C19B 171.9(10)
C7A P1 C16 C19B -73.0(12)
Ru1 P1 C16 C19B 33.2(10)
C7B P1 C16 C18 39.9(19)
C20 P1 C16 C18 -58.3(7)
C7A P1 C16 C18 56.8(9)
Ru1 P1 C16 C18 162.9(4)
C7B P1 C16 C19A -61(2)
C20 P1 C16 C19A -159.2(13)
C7A P1 C16 C19A -44.1(14)
Ru1 P1 C16 C19A 62.0(13)
C7B P1 C16 C17B 155.0(19)
C20 P1 C16 C17B 56.8(7)
C7A P1 C16 C17B 171.9(9)
Ru1 P1 C16 C17B -82.0(6)
C7B P1 C20 C22A 148.1(18)
C16 P1 C20 C22A -92.5(11)
C7A P1 C20 C22A 157.5(12)
Ru1 P1 C20 C22A 47.2(12)
C7B P1 C20 C23A 91(2)
C16 P1 C20 C23A -149.1(15)
C7A P1 C20 C23A 100.8(16)
Ru1 P1 C20 C23A -9.4(16)
C7B P1 C20 C23B 41.9(16)
C16 P1 C20 C23B 161.3(7)
C7A P1 C20 C23B 51.3(9)
Ru1 P1 C20 C23B -59.0(8)
C7B P1 C20 C21 -74.0(16)
C16 P1 C20 C21 45.4(9)
C7A P1 C20 C21 -64.6(9)
Ru1 P1 C20 C21 -174.9(6)
C7B P1 C20 C22B 177.3(18)
C16 P1 C20 C22B -63.3(11)
C7A P1 C20 C22B -173.3(11)
Ru1 P1 C20 C22B 76.4(10)
F4C B1 F2A F2B -58(6)
F3C B1 F2A F2B 73(6)
F4D B1 F2A F2B 7(8)
F1 B1 F2A F2B -162(6)
F4B B1 F2A F2B -55(6)
F4A B1 F2A F2B -63(6)
F3A B1 F2A F2B 55(7)
F3B B1 F2A F2B 106(6)
F4C B1 F2B F2A 135(6)
F3C B1 F2B F2A -109(6)
F4D B1 F2B F2A -175(6)
F1 B1 F2B F2A 20(6)
F4B B1 F2B F2A 129(6)
F4A B1 F2B F2A 118(6)
F3A B1 F2B F2A -136(6)
F3B B1 F2B F2A -82(6)
F4C B1 F3A F4D 9(3)
F3C B1 F3A F4D -156(5)
F2B B1 F3A F4D -106(3)
F1 B1 F3A F4D 101(3)
F4B B1 F3A F4D -10(3)
F2A B1 F3A F4D -127(4)
F4A B1 F3A F4D -12(4)
F3B B1 F3A F4D 157(4)
F4C B1 F3A F3C 165(3)
F4D B1 F3A F3C 156(5)
F2B B1 F3A F3C 49(3)
F1 B1 F3A F3C -103(3)
F4B B1 F3A F3C 146(3)
F2A B1 F3A F3C 29(5)
F4A B1 F3A F3C 144(4)
F3B B1 F3A F3C -47(3)
F4C B1 F3A F3B -148.0(18)
F3C B1 F3A F3B 47(3)
F4D B1 F3A F3B -157(4)
F2B B1 F3A F3B 96.2(18)
F1 B1 F3A F3B -56.3(19)
F4B B1 F3A F3B -167.7(18)
F2A B1 F3A F3B 76(4)
F4A B1 F3A F3B -169(2)
F3C B1 F3A F4C -165(3)
F4D B1 F3A F4C -9(3)
F2B B1 F3A F4C -115.8(18)
F1 B1 F3A F4C 91.7(16)
F4B B1 F3A F4C -19.7(14)
F2A B1 F3A F4C -136(4)
F4A B1 F3A F4C -21(3)
F3B B1 F3A F4C 148.0(18)
F4D F3A F3C F3B 109(6)
B1 F3A F3C F3B 76.9(19)
F4C F3A F3C F3B 90(3)
F4D F3A F3C B1 32(6)
F3B F3A F3C B1 -76.9(19)
F4C F3A F3C B1 13(3)
F3B F3A F3C F4D -109(6)
B1 F3A F3C F4D -32(6)
F4C F3A F3C F4D -19(4)
F4C B1 F3C F3B -108(3)
F4D B1 F3C F3B -107(4)
F2B B1 F3C F3B 130(3)
F1 B1 F3C F3B 12(4)
F4B B1 F3C F3B -134(3)
F2A B1 F3C F3B 109(4)
F4A B1 F3C F3B -144(4)
F3A B1 F3C F3B -93(4)
F4C B1 F3C F3A -16(3)
F4D B1 F3C F3A -14(3)
F2B B1 F3C F3A -137(3)
F1 B1 F3C F3A 105(3)
F4B B1 F3C F3A -42(4)
F2A B1 F3C F3A -158(4)
F4A B1 F3C F3A -51(5)
F3B B1 F3C F3A 93(4)
F4C B1 F3C F4D -1(2)
F2B B1 F3C F4D -122.6(19)
F1 B1 F3C F4D 119.1(19)
F4B B1 F3C F4D -27(3)
F2A B1 F3C F4D -144(3)
F4A B1 F3C F4D -37(4)
F3A B1 F3C F4D 14(3)
F3B B1 F3C F4D 107(4)
B1 F3C F3B F3A 74.0(17)
F4D F3C F3B F3A 21.6(17)
F3A F3C F3B B1 -74.0(17)
F4D F3C F3B B1 -52.4(12)
F4D F3A F3B F3C -113(6)
B1 F3A F3B F3C -84(3)
F4C F3A F3B F3C -110(3)
F4D F3A F3B B1 -29(4)
F3C F3A F3B B1 84(3)
F4C F3A F3B B1 -25.6(13)
F4C B1 F3B F3C 88(4)
F4D B1 F3B F3C 65(3)
F2B B1 F3B F3C -55(3)
F1 B1 F3B F3C -170(3)
F4B B1 F3B F3C 72(4)
F2A B1 F3B F3C -78(4)
F4A B1 F3B F3C 77(6)
F3A B1 F3B F3C 52(3)
F4C B1 F3B F3A 36(2)
F3C B1 F3B F3A -52(3)
F4D B1 F3B F3A 13(2)
F2B B1 F3B F3A -106.9(18)
F1 B1 F3B F3A 137.5(15)
F4B B1 F3B F3A 20(3)
F2A B1 F3B F3A -130(3)
F4A B1 F3B F3A 24(5)
F3C B1 F4A F4C 66(5)
F4D B1 F4A F4C 30(3)
F2B B1 F4A F4C 153(4)
F1 B1 F4A F4C -94(3)
F4B B1 F4A F4C 30(9)
F2A B1 F4A F4C 173(4)
F3A B1 F4A F4C 37(4)
F3B B1 F4A F4C 18(7)
F4C B1 F4A F4D -30(3)
F3C B1 F4A F4D 36(4)
F2B B1 F4A F4D 123(2)
F1 B1 F4A F4D -123.9(17)
F4B B1 F4A F4D 1(11)
F2A B1 F4A F4D 143(3)
F3A B1 F4A F4D 7(2)
F3B B1 F4A F4D -12(5)
B1 F4A F4C F4B -109(9)
F4D F4A F4C F4B -57(9)
B1 F4A F4C F4D -52(3)
F4D F4A F4C B1 52(3)
B1 F4A F4C F3A -32(3)
F4D F4A F4C F3A 20(2)
F3C B1 F4C F4B -118(5)
F4D B1 F4C F4B -119(6)
F2B B1 F4C F4B -15(6)
F1 B1 F4C F4B 108(5)
F2A B1 F4C F4B 7(7)
F4A B1 F4C F4B 17(5)
F3A B1 F4C F4B -127(5)
F3B B1 F4C F4B -155(5)
F3C B1 F4C F4A -134(4)
F4D B1 F4C F4A -136(5)
F2B B1 F4C F4A -31(4)
F1 B1 F4C F4A 91(4)
F4B B1 F4C F4A -17(5)
F2A B1 F4C F4A -10(5)
F3A B1 F4C F4A -144(4)
F3B B1 F4C F4A -171(3)
F3C B1 F4C F4D 2(3)
F2B B1 F4C F4D 105(3)
F1 B1 F4C F4D -133(2)
F4B B1 F4C F4D 119(6)
F2A B1 F4C F4D 126(4)
F4A B1 F4C F4D 136(5)
F3A B1 F4C F4D -8(3)
F3B B1 F4C F4D -35(3)
F3C B1 F4C F3A 10(2)
F4D B1 F4C F3A 8(3)
F2B B1 F4C F3A 112.5(17)
F1 B1 F4C F3A -124.8(11)
F4B B1 F4C F3A 127(5)
F2A B1 F4C F3A 134(3)
F4A B1 F4C F3A 144(4)
F3B B1 F4C F3A -27.5(15)
F4D F3A F4C F4B -97(9)
F3C F3A F4C F4B 43(6)
F3B F3A F4C F4B 89(5)
B1 F3A F4C F4B 58(4)
F4D F3A F4C F4A -116(8)
F3C F3A F4C F4A 25(6)
F3B F3A F4C F4A 71(4)
B1 F3A F4C F4A 40(3)
F3C F3A F4C F4D 140(9)
F3B F3A F4C F4D -173(8)
B1 F3A F4C F4D 156(8)
F4D F3A F4C B1 -156(8)
F3C F3A F4C B1 -15(3)
F3B F3A F4C B1 30.8(16)
F4A F4C F4B F4D 131(9)
B1 F4C F4B F4D 63(2)
F3A F4C F4B F4D 19.8(16)
F4A F4C F4B B1 67(8)
F4D F4C F4B B1 -63(2)
F3A F4C F4B B1 -44(2)
F3C B1 F4B F4C 75(5)
F4D B1 F4B F4C 44(5)
F2B B1 F4B F4C 167(5)
F1 B1 F4B F4C -78(6)
F2A B1 F4B F4C -175(5)
F4A B1 F4B F4C -135(12)
F3A B1 F4B F4C 51(5)
F3B B1 F4B F4C 36(6)
F4C B1 F4B F4D -44(5)
F3C B1 F4B F4D 31(3)
F2B B1 F4B F4D 123(2)
F1 B1 F4B F4D -121.4(19)
F2A B1 F4B F4D 141(3)
F4A B1 F4B F4D -179(12)
F3A B1 F4B F4D 7(2)
F3B B1 F4B F4D -8(3)
F3C F3A F4D F4C -51(11)
F3B F3A F4D F4C 8(10)
B1 F3A F4D F4C -20(6)
F3C F3A F4D F4B -16(10)
F3B F3A F4D F4B 43(8)
B1 F3A F4D F4B 15(5)
F4C F3A F4D F4B 35(3)
F3C F3A F4D B1 -31(6)
F3B F3A F4D B1 28(4)
F4C F3A F4D B1 20(6)
F3B F3A F4D F3C 59(4)
B1 F3A F4D F3C 31(6)
F4C F3A F4D F3C 51(11)
F3C F3A F4D F4A -19(9)
F3B F3A F4D F4A 40(7)
B1 F3A F4D F4A 12(4)
F4C F3A F4D F4A 32(4)
F4B F4C F4D F3A 90(8)
F4A F4C F4D F3A 75(9)
B1 F4C F4D F3A 20(6)
F4A F4C F4D F4B -16(3)
B1 F4C F4D F4B -70(4)
F3A F4C F4D F4B -90(8)
F4B F4C F4D B1 70(4)
F4A F4C F4D B1 54(3)
F3A F4C F4D B1 -20(6)
F4B F4C F4D F3C 68(5)
F4A F4C F4D F3C 53(5)
B1 F4C F4D F3C -2(3)
F3A F4C F4D F3C -22(5)
F4B F4C F4D F4A 16(3)
B1 F4C F4D F4A -54(3)
F3A F4C F4D F4A -75(9)
F4C F4B F4D F3A -115(7)
B1 F4B F4D F3A -17(5)
B1 F4B F4D F4C 99(4)
F4C F4B F4D B1 -99(4)
F4C F4B F4D F3C -122(5)
B1 F4B F4D F3C -24(2)
F4C F4B F4D F4A -97(21)
B1 F4B F4D F4A 1(21)
F4C B1 F4D F3A -166(4)
F3C B1 F4D F3A 15(3)
F2B B1 F4D F3A 93(3)
F1 B1 F4D F3A -105(3)
F4B B1 F4D F3A 168(4)
F2A B1 F4D F3A 90(5)
F4A B1 F4D F3A 168(4)
F3B B1 F4D F3A -17(3)
F3C B1 F4D F4C -178(3)
F2B B1 F4D F4C -101(3)
F1 B1 F4D F4C 62(3)
F4B B1 F4D F4C -25.7(19)
F2A B1 F4D F4C -104(4)
F4A B1 F4D F4C -26(3)
F3A B1 F4D F4C 166(4)
F3B B1 F4D F4C 149(2)
F4C B1 F4D F4B 25.7(19)
F3C B1 F4D F4B -153(3)
F2B B1 F4D F4B -75(2)
F1 B1 F4D F4B 88(2)
F2A B1 F4D F4B -78(4)
F4A B1 F4D F4B 0(3)
F3A B1 F4D F4B -168(4)
F3B B1 F4D F4B 175(2)
F4C B1 F4D F3C 178(3)
F2B B1 F4D F3C 77(2)
F1 B1 F4D F3C -120(2)
F4B B1 F4D F3C 153(3)
F2A B1 F4D F3C 74(4)
F4A B1 F4D F3C 153(3)
F3A B1 F4D F3C -15(3)
F3B B1 F4D F3C -32.5(16)
F4C B1 F4D F4A 26(3)
F3C B1 F4D F4A -153(3)
F2B B1 F4D F4A -75(3)
F1 B1 F4D F4A 87(2)
F4B B1 F4D F4A 0(3)
F2A B1 F4D F4A -78(4)
F3A B1 F4D F4A -168(4)
F3B B1 F4D F4A 175(2)
F3B F3C F4D F3A -72(6)
B1 F3C F4D F3A -142(7)
F3B F3C F4D F4C 72(5)
F3A F3C F4D F4C 144(8)
B1 F3C F4D F4C 2(3)
F3B F3C F4D F4B 95(4)
F3A F3C F4D F4B 168(7)
B1 F3C F4D F4B 26(2)
F3B F3C F4D B1 70(3)
F3A F3C F4D B1 142(7)
F3B F3C F4D F4A 92(3)
F3A F3C F4D F4A 165(7)
B1 F3C F4D F4A 23(2)
F4C F4A F4D F3A -128(6)
B1 F4A F4D F3A -15(5)
B1 F4A F4D F4C 113(5)
F4C F4A F4D F4B 68(20)
B1 F4A F4D F4B -178(22)
F4C F4A F4D B1 -113(5)
F4C F4A F4D F3C -136(4)
B1 F4A F4D F3C -23(2)
